data_4120602
loop_
_publ_author_name
'Tereniak, Stephen J.'
'Carlson, Rebecca K.'
'Clouston, Laura J.'
'Young, Jr, Victor G'
'Bill, Eckhard'
'Maurice, R\'emi'
'Chen, Yu-Sheng'
'Kim, Hyun Jung'
'Gagliardi, Laura'
'Lu, Connie C.'

_publ_section_title
;
 Role of the metal in the bonding and properties of bimetallic complexes
 involving manganese, iron, and cobalt.
;
_journal_issue 5
_journal_name_full 'Journal of the American Chemical Society'
_journal_page_first 1842
_journal_page_last 1855
_journal_paper_doi 10.1021/ja409016w
_journal_volume 136
_journal_year 2014
_chemical_formula_moiety 'C21 H24 Cl Co Fe N7'
_chemical_formula_sum 'C21 H24 Cl Co Fe N7'
_chemical_formula_weight 524.70
_chemical_name_common (PPL)CoFeCl
_chemical_name_systematic
; 
 ? 
;
_space_group_IT_number 14
_symmetry_cell_setting monoclinic
_symmetry_space_group_name_Hall '-P 2yn'
_symmetry_space_group_name_H-M 'P 1 21/n 1'
_atom_sites_solution_hydrogens geom
_atom_sites_solution_primary direct
_atom_sites_solution_secondary difmap
_audit_creation_method SHELXL-97
_cell_angle_alpha 90.00
_cell_angle_beta 98.7240(10)
_cell_angle_gamma 90.00
_cell_formula_units_Z 4
_cell_length_a 9.2450(6)
_cell_length_b 12.5597(8)
_cell_length_c 18.4751(12)
_cell_measurement_reflns_used 9910
_cell_measurement_temperature 173(2)
_cell_measurement_theta_max 27.39
_cell_measurement_theta_min 2.34
_cell_volume 2120.4(2)
_computing_cell_refinement 'APEX II, Bruker'
_computing_data_collection 'APEX II, Bruker'
_computing_data_reduction 'APEX II, Bruker'
_computing_molecular_graphics POV-ray
_computing_structure_refinement 'SHELXL-97 (Sheldrick, 2008)'
_computing_structure_solution 'SHELXS-97 (Sheldrick, 2008)'
_diffrn_ambient_temperature 173(2)
_diffrn_measured_fraction_theta_full 0.996
_diffrn_measured_fraction_theta_max 0.996
_diffrn_measurement_device_type 'APEX II Platform CCD'
_diffrn_measurement_method 'area detector, omega scans  per phi'
_diffrn_radiation_monochromator graphite
_diffrn_radiation_source 'normal-focus sealed tube'
_diffrn_radiation_type MoK\a
_diffrn_radiation_wavelength 0.71073
_diffrn_reflns_av_R_equivalents 0.0238
_diffrn_reflns_av_sigmaI/netI 0.0171
_diffrn_reflns_limit_h_max 11
_diffrn_reflns_limit_h_min -11
_diffrn_reflns_limit_k_max 16
_diffrn_reflns_limit_k_min -16
_diffrn_reflns_limit_l_max 23
_diffrn_reflns_limit_l_min -23
_diffrn_reflns_number 23646
_diffrn_reflns_theta_full 27.42
_diffrn_reflns_theta_max 27.42
_diffrn_reflns_theta_min 1.97
_exptl_absorpt_coefficient_mu 1.617
_exptl_absorpt_correction_T_max 0.7380
_exptl_absorpt_correction_T_min 0.5640
_exptl_absorpt_correction_type multi-scan
_exptl_absorpt_process_details 'SADABS, R. Blessing, 1995'
_exptl_crystal_colour red
_exptl_crystal_density_diffrn 1.644
_exptl_crystal_density_method 'not measured'
_exptl_crystal_description block
_exptl_crystal_F_000 1076
_exptl_crystal_size_max 0.40
_exptl_crystal_size_mid 0.20
_exptl_crystal_size_min 0.20
_refine_diff_density_max 0.311
_refine_diff_density_min -0.326
_refine_diff_density_rms 0.053
_refine_ls_extinction_coef 0.0227(6)
_refine_ls_extinction_expression Fc^*^=kFc[1+0.001xFc^2^\l^3^/sin(2\q)]^-1/4^
_refine_ls_extinction_method SHELXL
_refine_ls_goodness_of_fit_ref 1.038
_refine_ls_hydrogen_treatment constr
_refine_ls_matrix_type full
_refine_ls_number_parameters 281
_refine_ls_number_reflns 4801
_refine_ls_number_restraints 0
_refine_ls_restrained_S_all 1.038
_refine_ls_R_factor_all 0.0252
_refine_ls_R_factor_gt 0.0226
_refine_ls_shift/su_max 0.001
_refine_ls_shift/su_mean 0.000
_refine_ls_structure_factor_coef Fsqd
_refine_ls_weighting_details 'calc w=1/[\s^2^(Fo^2^)+(0.0304P)^2^+0.9596P] where P=(Fo^2^+2Fc^2^)/3'
_refine_ls_weighting_scheme calc
_refine_ls_wR_factor_gt 0.0591
_refine_ls_wR_factor_ref 0.0607
_reflns_number_gt 4372
_reflns_number_total 4801
_reflns_threshold_expression >2sigma(I)
_cod_data_source_file ja409016w_si_001.cif
_cod_data_source_block 12208_2m_compound2
_cod_original_sg_symbol_H-M P2(1)/n
_cod_database_code 4120602

loop_
_symmetry_equiv_pos_as_xyz
'x, y, z'
'-x+1/2, y+1/2, -z+1/2'
'-x, -y, -z'
'x-1/2, -y-1/2, z-1/2'

loop_
_atom_site_label
_atom_site_type_symbol
_atom_site_fract_x
_atom_site_fract_y
_atom_site_fract_z
_atom_site_U_iso_or_equiv
_atom_site_adp_type
_atom_site_occupancy
_atom_site_symmetry_multiplicity
_atom_site_calc_flag
_atom_site_refinement_flags
Co1 Co 0.12202(2) 0.143177(15) 0.182293(10) 0.01900(7) Uani 1 1 d .
Fe1 Fe -0.00688(2) 0.256074(16) 0.081802(11) 0.01932(7) Uani 1 1 d .
Cl1 Cl -0.12670(4) 0.35610(3) -0.01663(2) 0.03194(10) Uani 1 1 d .
N1 N 0.22591(14) 0.05132(10) 0.26298(7) 0.0262(3) Uani 1 1 d .
C1 C 0.36823(17) 0.10470(14) 0.28670(9) 0.0310(3) Uani 1 1 d .
H1A H 0.4393 0.0525 0.3115 0.037 Uiso 1 1 calc R
H1B H 0.3556 0.1618 0.3221 0.037 Uiso 1 1 calc R
C2 C 0.42746(16) 0.15239(13) 0.22087(9) 0.0281(3) Uani 1 1 d .
H2A H 0.5047 0.2053 0.2376 0.034 Uiso 1 1 calc R
H2B H 0.4704 0.0957 0.1936 0.034 Uiso 1 1 calc R
N2 N 0.30626(13) 0.20357(10) 0.17368(7) 0.0220(2) Uani 1 1 d .
C3 C 0.33177(15) 0.26274(11) 0.11690(8) 0.0195(3) Uani 1 1 d .
C4 C 0.47375(16) 0.28527(12) 0.09985(8) 0.0243(3) Uani 1 1 d .
H4A H 0.5579 0.2582 0.1301 0.029 Uiso 1 1 calc R
C5 C 0.48913(17) 0.34572(12) 0.04006(9) 0.0268(3) Uani 1 1 d .
H5A H 0.5837 0.3594 0.0280 0.032 Uiso 1 1 calc R
C6 C 0.36526(18) 0.38720(13) -0.00319(9) 0.0283(3) Uani 1 1 d .
H6A H 0.3740 0.4306 -0.0444 0.034 Uiso 1 1 calc R
C7 C 0.23045(17) 0.36385(11) 0.01518(8) 0.0240(3) Uani 1 1 d .
H7A H 0.1465 0.3929 -0.0142 0.029 Uiso 1 1 calc R
N3 N 0.20985(13) 0.30178(9) 0.07278(6) 0.0197(2) Uani 1 1 d .
C8 C 0.23987(18) -0.05365(13) 0.22788(10) 0.0328(4) Uani 1 1 d .
H8A H 0.2566 -0.1095 0.2660 0.039 Uiso 1 1 calc R
H8B H 0.3254 -0.0526 0.2015 0.039 Uiso 1 1 calc R
C9 C 0.10179(19) -0.08016(13) 0.17414(10) 0.0329(4) Uani 1 1 d .
H9A H 0.1234 -0.1361 0.1396 0.039 Uiso 1 1 calc R
H9B H 0.0245 -0.1069 0.2011 0.039 Uiso 1 1 calc R
N4 N 0.05214(14) 0.01657(10) 0.13400(7) 0.0258(3) Uani 1 1 d .
C10 C -0.06631(16) 0.01451(12) 0.08266(8) 0.0248(3) Uani 1 1 d .
C11 C -0.14705(19) -0.07952(13) 0.05971(9) 0.0321(4) Uani 1 1 d .
H11A H -0.1121 -0.1470 0.0779 0.039 Uiso 1 1 calc R
C12 C -0.27375(19) -0.07278(15) 0.01190(10) 0.0380(4) Uani 1 1 d .
H12A H -0.3291 -0.1352 -0.0021 0.046 Uiso 1 1 calc R
C13 C -0.32240(19) 0.02593(15) -0.01658(10) 0.0386(4) Uani 1 1 d .
H13A H -0.4109 0.0319 -0.0500 0.046 Uiso 1 1 calc R
C14 C -0.23981(17) 0.11379(14) 0.00473(9) 0.0306(3) Uani 1 1 d .
H14A H -0.2723 0.1807 -0.0156 0.037 Uiso 1 1 calc R
N5 N -0.11354(13) 0.11103(10) 0.05345(7) 0.0236(3) Uani 1 1 d .
C15 C 0.12934(17) 0.05095(13) 0.32037(8) 0.0288(3) Uani 1 1 d .
H15A H 0.1871 0.0314 0.3681 0.035 Uiso 1 1 calc R
H15B H 0.0511 -0.0028 0.3081 0.035 Uiso 1 1 calc R
C16 C 0.06087(17) 0.16070(13) 0.32612(8) 0.0275(3) Uani 1 1 d .
H16A H -0.0236 0.1554 0.3531 0.033 Uiso 1 1 calc R
H16B H 0.1335 0.2099 0.3531 0.033 Uiso 1 1 calc R
N6 N 0.01261(13) 0.20126(10) 0.25200(7) 0.0237(3) Uani 1 1 d .
C17 C -0.06683(15) 0.28991(12) 0.24090(8) 0.0225(3) Uani 1 1 d .
C18 C -0.12469(17) 0.34748(13) 0.29666(9) 0.0303(3) Uani 1 1 d .
H18A H -0.1097 0.3220 0.3456 0.036 Uiso 1 1 calc R
C19 C -0.20174(18) 0.43933(14) 0.27955(10) 0.0343(4) Uani 1 1 d .
H19A H -0.2395 0.4779 0.3168 0.041 Uiso 1 1 calc R
C20 C -0.22496(17) 0.47650(13) 0.20768(10) 0.0321(4) Uani 1 1 d .
H20A H -0.2782 0.5402 0.1951 0.039 Uiso 1 1 calc R
C21 C -0.16855(16) 0.41820(12) 0.15565(9) 0.0270(3) Uani 1 1 d .
H21A H -0.1849 0.4433 0.1066 0.032 Uiso 1 1 calc R
N7 N -0.09103(13) 0.32719(10) 0.16997(7) 0.0216(2) Uani 1 1 d .

loop_
_atom_site_aniso_label
_atom_site_aniso_U_11
_atom_site_aniso_U_22
_atom_site_aniso_U_33
_atom_site_aniso_U_23
_atom_site_aniso_U_13
_atom_site_aniso_U_12
Co1 0.01773(11) 0.01960(11) 0.01980(11) 0.00232(7) 0.00327(7) -0.00001(7)
Fe1 0.01693(11) 0.02165(11) 0.01899(11) 0.00130(7) 0.00147(8) -0.00122(7)
Cl1 0.02535(19) 0.0404(2) 0.02799(19) 0.01148(15) -0.00252(14) 0.00118(15)
N1 0.0234(6) 0.0275(6) 0.0279(7) 0.0079(5) 0.0047(5) 0.0026(5)
C1 0.0223(7) 0.0392(9) 0.0299(8) 0.0113(7) -0.0012(6) 0.0027(6)
C2 0.0196(7) 0.0323(8) 0.0314(8) 0.0074(6) 0.0013(6) 0.0025(6)
N2 0.0171(6) 0.0243(6) 0.0239(6) 0.0034(5) 0.0012(4) -0.0001(5)
C3 0.0200(7) 0.0173(6) 0.0215(7) -0.0034(5) 0.0038(5) -0.0011(5)
C4 0.0179(7) 0.0251(7) 0.0301(8) -0.0013(6) 0.0040(6) -0.0016(5)
C5 0.0223(7) 0.0262(7) 0.0337(8) -0.0022(6) 0.0101(6) -0.0051(6)
C6 0.0312(8) 0.0266(7) 0.0290(8) 0.0047(6) 0.0108(6) -0.0024(6)
C7 0.0250(7) 0.0230(7) 0.0242(7) 0.0025(5) 0.0050(6) 0.0002(6)
N3 0.0199(6) 0.0187(6) 0.0206(6) -0.0006(4) 0.0038(4) -0.0007(4)
C8 0.0331(8) 0.0261(8) 0.0404(9) 0.0111(7) 0.0096(7) 0.0076(6)
C9 0.0401(9) 0.0209(7) 0.0397(9) 0.0036(6) 0.0126(7) 0.0016(6)
N4 0.0286(6) 0.0193(6) 0.0299(7) 0.0012(5) 0.0060(5) -0.0014(5)
C10 0.0262(7) 0.0249(7) 0.0256(7) -0.0053(6) 0.0116(6) -0.0032(6)
C11 0.0377(9) 0.0270(8) 0.0348(9) -0.0108(6) 0.0157(7) -0.0081(7)
C12 0.0359(9) 0.0406(10) 0.0407(10) -0.0226(8) 0.0156(7) -0.0161(7)
C13 0.0279(8) 0.0504(11) 0.0372(9) -0.0163(8) 0.0042(7) -0.0091(8)
C14 0.0237(8) 0.0392(9) 0.0289(8) -0.0067(7) 0.0038(6) -0.0030(6)
N5 0.0207(6) 0.0269(6) 0.0238(6) -0.0039(5) 0.0053(5) -0.0034(5)
C15 0.0274(8) 0.0346(8) 0.0244(7) 0.0102(6) 0.0041(6) 0.0001(6)
C16 0.0278(8) 0.0351(8) 0.0198(7) 0.0040(6) 0.0046(6) -0.0016(6)
N6 0.0228(6) 0.0290(6) 0.0195(6) 0.0021(5) 0.0038(5) 0.0012(5)
C17 0.0169(6) 0.0266(7) 0.0244(7) -0.0021(6) 0.0039(5) -0.0035(5)
C18 0.0284(8) 0.0367(9) 0.0278(8) -0.0040(6) 0.0107(6) -0.0019(6)
C19 0.0283(8) 0.0352(9) 0.0429(10) -0.0104(7) 0.0162(7) -0.0008(7)
C20 0.0226(7) 0.0289(8) 0.0454(10) -0.0031(7) 0.0070(7) 0.0045(6)
C21 0.0188(7) 0.0275(8) 0.0334(8) 0.0003(6) 0.0002(6) 0.0004(6)
N7 0.0175(6) 0.0237(6) 0.0235(6) -0.0007(5) 0.0023(4) -0.0001(5)

loop_
_atom_type_symbol
_atom_type_description
_atom_type_scat_dispersion_real
_atom_type_scat_dispersion_imag
_atom_type_scat_source
C C 0.0033 0.0016 'International Tables Vol C Tables 4.2.6.8 and 6.1.1.4'
H H 0.0000 0.0000 'International Tables Vol C Tables 4.2.6.8 and 6.1.1.4'
N N 0.0061 0.0033 'International Tables Vol C Tables 4.2.6.8 and 6.1.1.4'
Cl Cl 0.1484 0.1585 'International Tables Vol C Tables 4.2.6.8 and 6.1.1.4'
Fe Fe 0.3463 0.8444 'International Tables Vol C Tables 4.2.6.8 and 6.1.1.4'
Co Co 0.3494 0.9721 'International Tables Vol C Tables 4.2.6.8 and 6.1.1.4'

loop_
_geom_angle_atom_site_label_1
_geom_angle_atom_site_label_2
_geom_angle_atom_site_label_3
_geom_angle
N4 Co1 N2 123.04(5)
N4 Co1 N6 117.67(6)
N2 Co1 N6 118.78(5)
N4 Co1 N1 87.58(5)
N2 Co1 N1 87.56(5)
N6 Co1 N1 87.78(5)
N4 Co1 Fe1 92.09(4)
N2 Co1 Fe1 92.53(4)
N6 Co1 Fe1 92.46(4)
N1 Co1 Fe1 179.66(4)
N5 Fe1 N7 110.25(5)
N5 Fe1 N3 129.08(5)
N7 Fe1 N3 114.27(5)
N5 Fe1 Cl1 97.04(4)
N7 Fe1 Cl1 100.72(4)
N3 Fe1 Cl1 97.77(3)
N5 Fe1 Co1 81.11(4)
N7 Fe1 Co1 81.73(3)
N3 Fe1 Co1 82.03(3)
Cl1 Fe1 Co1 177.360(14)
C1 N1 C15 113.13(13)
C1 N1 C8 113.51(13)
C15 N1 C8 114.25(12)
C1 N1 Co1 105.22(9)
C15 N1 Co1 105.05(9)
C8 N1 Co1 104.44(10)
N1 C1 C2 110.53(13)
N1 C1 H1A 109.5
C2 C1 H1A 109.5
N1 C1 H1B 109.5
C2 C1 H1B 109.5
H1A C1 H1B 108.1
N2 C2 C1 108.20(12)
N2 C2 H2A 110.1
C1 C2 H2A 110.1
N2 C2 H2B 110.1
C1 C2 H2B 110.1
H2A C2 H2B 108.4
C3 N2 C2 120.20(12)
C3 N2 Co1 123.87(10)
C2 N2 Co1 113.08(9)
N2 C3 N3 115.91(12)
N2 C3 C4 124.26(13)
N3 C3 C4 119.83(13)
C5 C4 C3 120.13(14)
C5 C4 H4A 119.9
C3 C4 H4A 119.9
C4 C5 C6 119.62(14)
C4 C5 H5A 120.2
C6 C5 H5A 120.2
C7 C6 C5 118.44(14)
C7 C6 H6A 120.8
C5 C6 H6A 120.8
N3 C7 C6 123.92(14)
N3 C7 H7A 118.0
C6 C7 H7A 118.0
C7 N3 C3 118.01(12)
C7 N3 Fe1 117.74(10)
C3 N3 Fe1 123.83(9)
N1 C8 C9 110.96(13)
N1 C8 H8A 109.4
C9 C8 H8A 109.4
N1 C8 H8B 109.4
C9 C8 H8B 109.4
H8A C8 H8B 108.0
N4 C9 C8 108.39(13)
N4 C9 H9A 110.0
C8 C9 H9A 110.0
N4 C9 H9B 110.0
C8 C9 H9B 110.0
H9A C9 H9B 108.4
C10 N4 C9 120.33(13)
C10 N4 Co1 122.45(10)
C9 N4 Co1 113.69(10)
N4 C10 N5 116.11(13)
N4 C10 C11 124.24(15)
N5 C10 C11 119.60(14)
C12 C11 C10 120.15(16)
C12 C11 H11A 119.9
C10 C11 H11A 119.9
C11 C12 C13 119.85(15)
C11 C12 H12A 120.1
C13 C12 H12A 120.1
C14 C13 C12 118.39(16)
C14 C13 H13A 120.8
C12 C13 H13A 120.8
N5 C14 C13 123.76(17)
N5 C14 H14A 118.1
C13 C14 H14A 118.1
C14 N5 C10 118.19(13)
C14 N5 Fe1 117.76(11)
C10 N5 Fe1 124.02(10)
N1 C15 C16 110.31(12)
N1 C15 H15A 109.6
C16 C15 H15A 109.6
N1 C15 H15B 109.6
C16 C15 H15B 109.6
H15A C15 H15B 108.1
N6 C16 C15 108.63(12)
N6 C16 H16A 110.0
C15 C16 H16A 110.0
N6 C16 H16B 110.0
C15 C16 H16B 110.0
H16A C16 H16B 108.3
C17 N6 C16 121.12(13)
C17 N6 Co1 123.65(10)
C16 N6 Co1 112.45(10)
N6 C17 N7 115.89(13)
N6 C17 C18 124.77(14)
N7 C17 C18 119.33(14)
C19 C18 C17 119.98(15)
C19 C18 H18A 120.0
C17 C18 H18A 120.0
C18 C19 C20 120.17(15)
C18 C19 H19A 119.9
C20 C19 H19A 119.9
C21 C20 C19 117.95(15)
C21 C20 H20A 121.0
C19 C20 H20A 121.0
N7 C21 C20 124.03(15)
N7 C21 H21A 118.0
C20 C21 H21A 118.0
C21 N7 C17 118.53(13)
C21 N7 Fe1 116.96(10)
C17 N7 Fe1 124.44(10)

loop_
_geom_bond_atom_site_label_1
_geom_bond_atom_site_label_2
_geom_bond_distance
Co1 N4 1.8887(13)
Co1 N2 1.8932(12)
Co1 N6 1.8998(12)
Co1 N1 2.0104(13)
Co1 Fe1 2.4913(3)
Fe1 N5 2.0996(13)
Fe1 N7 2.1073(12)
Fe1 N3 2.1151(12)
Fe1 Cl1 2.3455(4)
N1 C1 1.483(2)
N1 C15 1.4861(19)
N1 C8 1.484(2)
C1 C2 1.530(2)
C1 H1A 0.9900
C1 H1B 0.9900
C2 N2 1.4603(18)
C2 H2A 0.9900
C2 H2B 0.9900
N2 C3 1.3354(18)
C3 N3 1.3772(18)
C3 C4 1.424(2)
C4 C5 1.365(2)
C4 H4A 0.9500
C5 C6 1.394(2)
C5 H5A 0.9500
C6 C7 1.372(2)
C6 H6A 0.9500
C7 N3 1.3557(18)
C7 H7A 0.9500
C8 C9 1.530(2)
C8 H8A 0.9900
C8 H8B 0.9900
C9 N4 1.461(2)
C9 H9A 0.9900
C9 H9B 0.9900
N4 C10 1.336(2)
C10 N5 1.371(2)
C10 C11 1.427(2)
C11 C12 1.358(3)
C11 H11A 0.9500
C12 C13 1.394(3)
C12 H12A 0.9500
C13 C14 1.365(2)
C13 H13A 0.9500
C14 N5 1.362(2)
C14 H14A 0.9500
C15 C16 1.527(2)
C15 H15A 0.9900
C15 H15B 0.9900
C16 N6 1.4657(19)
C16 H16A 0.9900
C16 H16B 0.9900
N6 C17 1.332(2)
C17 N7 1.3775(19)
C17 C18 1.427(2)
C18 C19 1.367(2)
C18 H18A 0.9500
C19 C20 1.393(3)
C19 H19A 0.9500
C20 C21 1.373(2)
C20 H20A 0.9500
C21 N7 1.3538(19)
C21 H21A 0.9500

loop_
_geom_torsion_atom_site_label_1
_geom_torsion_atom_site_label_2
_geom_torsion_atom_site_label_3
_geom_torsion_atom_site_label_4
_geom_torsion
N4 Co1 Fe1 N5 14.30(5)
N2 Co1 Fe1 N5 137.52(5)
N6 Co1 Fe1 N5 -103.52(5)
N4 Co1 Fe1 N7 126.44(5)
N2 Co1 Fe1 N7 -110.35(5)
N6 Co1 Fe1 N7 8.62(5)
N4 Co1 Fe1 N3 -117.47(5)
N2 Co1 Fe1 N3 5.74(5)
N6 Co1 Fe1 N3 124.71(5)
N4 Co1 N1 C1 141.66(10)
N2 Co1 N1 C1 18.42(10)
N6 Co1 N1 C1 -100.52(10)
N4 Co1 N1 C15 -98.70(10)
N2 Co1 N1 C15 138.07(10)
N6 Co1 N1 C15 19.13(10)
N4 Co1 N1 C8 21.86(10)
N2 Co1 N1 C8 -101.38(10)
N6 Co1 N1 C8 139.68(10)
C15 N1 C1 C2 -151.51(13)
C8 N1 C1 C2 76.20(16)
Co1 N1 C1 C2 -37.38(15)
N1 C1 C2 N2 42.75(18)
C1 C2 N2 C3 171.76(13)
C1 C2 N2 Co1 -26.61(16)
N4 Co1 N2 C3 80.24(13)
N6 Co1 N2 C3 -108.11(12)
N1 Co1 N2 C3 165.77(12)
Fe1 Co1 N2 C3 -13.90(11)
N4 Co1 N2 C2 -80.61(12)
N6 Co1 N2 C2 91.04(11)
N1 Co1 N2 C2 4.91(11)
Fe1 Co1 N2 C2 -174.75(10)
C2 N2 C3 N3 175.80(12)
Co1 N2 C3 N3 16.23(17)
C2 N2 C3 C4 -3.3(2)
Co1 N2 C3 C4 -162.86(11)
N2 C3 C4 C5 179.28(14)
N3 C3 C4 C5 0.2(2)
C3 C4 C5 C6 1.4(2)
C4 C5 C6 C7 -1.3(2)
C5 C6 C7 N3 -0.6(2)
C6 C7 N3 C3 2.3(2)
C6 C7 N3 Fe1 -170.62(12)
N2 C3 N3 C7 178.85(12)
C4 C3 N3 C7 -2.01(19)
N2 C3 N3 Fe1 -8.74(17)
C4 C3 N3 Fe1 170.39(10)
N5 Fe1 N3 C7 100.59(11)
N7 Fe1 N3 C7 -110.60(10)
Cl1 Fe1 N3 C7 -5.09(10)
Co1 Fe1 N3 C7 172.25(10)
N5 Fe1 N3 C3 -71.83(12)
N7 Fe1 N3 C3 76.98(11)
Cl1 Fe1 N3 C3 -177.51(10)
Co1 Fe1 N3 C3 -0.17(10)
C1 N1 C8 C9 -153.02(13)
C15 N1 C8 C9 75.24(16)
Co1 N1 C8 C9 -38.97(14)
N1 C8 C9 N4 40.72(18)
C8 C9 N4 C10 179.13(13)
C8 C9 N4 Co1 -21.52(16)
N2 Co1 N4 C10 -115.69(12)
N6 Co1 N4 C10 72.57(13)
N1 Co1 N4 C10 158.80(12)
Fe1 Co1 N4 C10 -21.31(12)
N2 Co1 N4 C9 85.47(12)
N6 Co1 N4 C9 -86.27(11)
N1 Co1 N4 C9 -0.05(11)
Fe1 Co1 N4 C9 179.85(10)
C9 N4 C10 N5 173.33(13)
Co1 N4 C10 N5 15.84(18)
C9 N4 C10 C11 -4.0(2)
Co1 N4 C10 C11 -161.46(12)
N4 C10 C11 C12 174.03(15)
N5 C10 C11 C12 -3.2(2)
C10 C11 C12 C13 2.1(2)
C11 C12 C13 C14 0.1(2)
C12 C13 C14 N5 -1.3(3)
C13 C14 N5 C10 0.2(2)
C13 C14 N5 Fe1 -177.83(13)
N4 C10 N5 C14 -175.41(13)
C11 C10 N5 C14 2.0(2)
N4 C10 N5 Fe1 2.46(18)
C11 C10 N5 Fe1 179.89(10)
N7 Fe1 N5 C14 87.16(11)
N3 Fe1 N5 C14 -123.05(11)
Cl1 Fe1 N5 C14 -17.04(11)
Co1 Fe1 N5 C14 164.87(11)
N7 Fe1 N5 C10 -90.71(12)
N3 Fe1 N5 C10 59.08(13)
Cl1 Fe1 N5 C10 165.08(11)
Co1 Fe1 N5 C10 -13.01(11)
C1 N1 C15 C16 76.15(15)
C8 N1 C15 C16 -151.92(13)
Co1 N1 C15 C16 -38.07(14)
N1 C15 C16 N6 43.21(17)
C15 C16 N6 C17 171.83(13)
C15 C16 N6 Co1 -26.38(15)
N4 Co1 N6 C17 -108.37(12)
N2 Co1 N6 C17 79.52(13)
N1 Co1 N6 C17 165.52(12)
Fe1 Co1 N6 C17 -14.72(12)
N4 Co1 N6 C16 90.36(11)
N2 Co1 N6 C16 -81.74(11)
N1 Co1 N6 C16 4.26(10)
Fe1 Co1 N6 C16 -175.98(10)
C16 N6 C17 N7 172.57(12)
Co1 N6 C17 N7 12.86(18)
C16 N6 C17 C18 -6.5(2)
Co1 N6 C17 C18 -166.23(12)
N6 C17 C18 C19 178.27(15)
N7 C17 C18 C19 -0.8(2)
C17 C18 C19 C20 0.5(2)
C18 C19 C20 C21 0.1(2)
C19 C20 C21 N7 -0.4(2)
C20 C21 N7 C17 0.1(2)
C20 C21 N7 Fe1 -177.05(12)
N6 C17 N7 C21 -178.68(12)
C18 C17 N7 C21 0.5(2)
N6 C17 N7 Fe1 -1.72(18)
C18 C17 N7 Fe1 177.42(10)
N5 Fe1 N7 C21 -111.93(10)
N3 Fe1 N7 C21 93.45(11)
Cl1 Fe1 N7 C21 -10.22(11)
Co1 Fe1 N7 C21 170.78(10)
N5 Fe1 N7 C17 71.07(12)
N3 Fe1 N7 C17 -83.56(12)
Cl1 Fe1 N7 C17 172.77(10)
Co1 Fe1 N7 C17 -6.22(10)
